data_4111451
loop_
_publ_author_name
'Jian-Ming L\"u'
'Sergiy V. Rosokha'
'Sergey V. Lindeman'
'Ivan S. Neretin'
'Jay K. Kochi'

_publ_section_title
;
 "Separated" versus "Contact" Ion-Pair Structures in Solution from Their
 Crystalline States: Dynamic Effects on Dinitrobenzenide as a
 Mixed-Valence Anion
;
_journal_name_full 'Journal of the American Chemical Society'
_journal_page_first 1797
_journal_page_last 1809
_journal_paper_doi 10.1021/ja043998x
_journal_volume 127
_journal_year 2005
_chemical_formula_moiety 'C6 H4 N2 O4, C20 H36 K O6'
_chemical_formula_sum 'C26 H40 K N2 O10'
_chemical_formula_weight 579.70
_chemical_name_common 'BiCych-18-crown-6 K * DNB'
_chemical_name_systematic
; 
 Bis(cyclohexano)-18-crown-6 potassium dinitrobenzene
;
_space_group_IT_number 61
_symmetry_cell_setting orthorhombic
_symmetry_space_group_name_Hall '-P 2ac 2ab'
_symmetry_space_group_name_H-M 'P b c a'
_atom_sites_solution_hydrogens geom
_atom_sites_solution_primary direct
_atom_sites_solution_secondary difmap
_audit_creation_method SHELXL-97
_cell_angle_alpha 90.00
_cell_angle_beta 90.00
_cell_angle_gamma 90.00
_cell_formula_units_Z 8
_cell_length_a 16.027(4)
_cell_length_b 14.913(4)
_cell_length_c 23.619(8)
_cell_measurement_reflns_used 37
_cell_measurement_temperature 173(2)
_cell_measurement_theta_max 11.73
_cell_measurement_theta_min 2.05
_cell_volume 5645(3)
_computing_cell_refinement 'SAINT V6.28 (BrukerAXS, 1997-2001)'
_computing_data_collection 'SMART V5.625 (BrukerAXS, 1997-2001)'
_computing_data_reduction 'SAINT & SADABS V2.06 (Sheldrick, 2000)'
_computing_molecular_graphics 'XP V5.06 (BrukerAXS, 1997-99)'
_computing_publication_material 'SHELXL-93, XCIF V5.05 (BrukerAXS, 1997-99)'
_computing_structure_refinement 'SHELXTL v. 6.12 (Sheldrick, 2001)'
_computing_structure_solution 'SHELXTL v. 6.12 (Sheldrick, 2001)'
_diffrn_ambient_temperature 173(2)
_diffrn_measured_fraction_theta_full 1.000
_diffrn_measured_fraction_theta_max 1.000
_diffrn_measurement_device 'Siemens SMART'
_diffrn_measurement_method
;
\w-scan, frame range 0.3 deg, hemisphere
;
_diffrn_radiation_monochromator graphite
_diffrn_radiation_source 'fine-focus sealed tube'
_diffrn_radiation_type MoK\a
_diffrn_radiation_wavelength 0.71073
_diffrn_reflns_av_R_equivalents 0.1602
_diffrn_reflns_av_sigmaI/netI 0.1136
_diffrn_reflns_limit_h_max 19
_diffrn_reflns_limit_h_min -17
_diffrn_reflns_limit_k_max 16
_diffrn_reflns_limit_k_min -17
_diffrn_reflns_limit_l_max 28
_diffrn_reflns_limit_l_min -28
_diffrn_reflns_number 56473
_diffrn_reflns_theta_full 25.00
_diffrn_reflns_theta_max 25.00
_diffrn_reflns_theta_min 1.72
_diffrn_standards_decay_% 0
_diffrn_standards_interval_count 0
_diffrn_standards_interval_time 0
_diffrn_standards_number none
_exptl_absorpt_coefficient_mu 0.246
_exptl_absorpt_correction_T_max 0.962209
_exptl_absorpt_correction_T_min 0.656363
_exptl_absorpt_correction_type multi-scan
_exptl_absorpt_process_details 'Semi-empirical (SADABS procedure)'
_exptl_crystal_colour 'dark green'
_exptl_crystal_density_diffrn 1.364
_exptl_crystal_description needle
_exptl_crystal_F_000 2472
_exptl_crystal_size_max 0.2
_exptl_crystal_size_mid 0.1
_exptl_crystal_size_min 0.04
_refine_diff_density_max 0.523
_refine_diff_density_min -0.330
_refine_diff_density_rms 0.049
_refine_ls_extinction_method none
_refine_ls_goodness_of_fit_ref 0.762
_refine_ls_hydrogen_treatment mixed
_refine_ls_matrix_type full
_refine_ls_number_parameters 352
_refine_ls_number_reflns 4960
_refine_ls_number_restraints 6
_refine_ls_restrained_S_all 0.769
_refine_ls_R_factor_all 0.1355
_refine_ls_R_factor_gt 0.0492
_refine_ls_shift/su_max 0.003
_refine_ls_shift/su_mean 0.000
_refine_ls_structure_factor_coef Fsqd
_refine_ls_weighting_details 'calc w=1/[\s^2^(Fo^2^)+(0.0475P)^2^+0.0000P] where P=(Fo^2^+2Fc^2^)/3'
_refine_ls_weighting_scheme calc
_refine_ls_wR_factor_gt 0.0971
_refine_ls_wR_factor_ref 0.1114
_reflns_number_gt 2147
_reflns_number_total 4960
_reflns_threshold_expression >2sigma(I)
_cod_data_source_file ja043998xsi20041001_030948.cif
_cod_data_source_block lu1
_cod_database_code 4111451

loop_
_symmetry_equiv_pos_as_xyz
'x, y, z'
'-x+1/2, -y, z+1/2'
'x+1/2, -y+1/2, -z'
'-x, y+1/2, -z+1/2'
'-x, -y, -z'
'x-1/2, y, -z-1/2'
'-x-1/2, y-1/2, z'
'x, -y-1/2, z-1/2'

loop_
_atom_site_label
_atom_site_type_symbol
_atom_site_fract_x
_atom_site_fract_y
_atom_site_fract_z
_atom_site_U_iso_or_equiv
_atom_site_adp_type
_atom_site_occupancy
_atom_site_symmetry_multiplicity
_atom_site_calc_flag
_atom_site_refinement_flags
K1 K 0.11734(5) 0.69353(5) 0.36541(3) 0.0494(3) Uani 1 1 d .
N1 N 0.24783(18) 0.8238(2) 0.42793(13) 0.0417(8) Uani 1 1 d .
N2 N 0.24865(19) 1.0738(2) 0.60179(13) 0.0451(8) Uani 1 1 d .
O1 O 0.25408(18) 0.84770(17) 0.37760(11) 0.0650(8) Uani 1 1 d .
O2 O 0.23692(15) 0.74116(17) 0.44007(10) 0.0562(7) Uani 1 1 d .
O3 O 0.25895(17) 1.15520(17) 0.59060(10) 0.0610(8) Uani 1 1 d .
O4 O 0.23767(18) 1.04766(17) 0.65126(11) 0.0684(9) Uani 1 1 d .
C1 C 0.2498(2) 0.8861(2) 0.47142(15) 0.0333(8) Uani 1 1 d .
C2 C 0.2389(2) 0.8588(2) 0.52724(16) 0.0403(9) Uani 1 1 d .
H2A H 0.2320 0.7970 0.5357 0.048 Uiso 1 1 calc R
C3 C 0.2380(2) 0.9202(2) 0.56977(15) 0.0435(10) Uani 1 1 d .
H3A H 0.2299 0.9015 0.6078 0.052 Uiso 1 1 calc R
C4 C 0.2491(2) 1.0112(2) 0.55704(14) 0.0359(9) Uani 1 1 d .
C5 C 0.2613(2) 1.0388(2) 0.50136(14) 0.0364(9) Uani 1 1 d .
H5A H 0.2696 1.1005 0.4932 0.044 Uiso 1 1 calc R
C6 C 0.2613(2) 0.9776(2) 0.45848(14) 0.0380(9) Uani 1 1 d .
H6A H 0.2689 0.9964 0.4204 0.046 Uiso 1 1 calc R
O11 O 0.19122(15) 0.73428(15) 0.26399(9) 0.0443(6) Uani 1 1 d .
O12 O 0.19243(16) 0.55877(15) 0.30405(10) 0.0519(7) Uani 1 1 d .
O13 O 0.03282(16) 0.53085(16) 0.34367(11) 0.0612(8) Uani 1 1 d .
O14 O 0.0079(2) 0.62659(19) 0.44418(13) 0.0940(11) Uani 1 1 d U
O15 O 0.00725(14) 0.81071(15) 0.42395(10) 0.0466(7) Uani 1 1 d .
O16 O 0.06237(14) 0.84486(15) 0.31009(10) 0.0461(7) Uani 1 1 d .
C11 C 0.2339(2) 0.6676(2) 0.23030(15) 0.0448(10) Uani 1 1 d .
H11A H 0.1949 0.6428 0.2012 0.054 Uiso 1 1 calc R
C12 C 0.2601(2) 0.5937(2) 0.27084(16) 0.0463(10) Uani 1 1 d .
H12A H 0.2843 0.5434 0.2482 0.056 Uiso 1 1 calc R
C13 C 0.1359(2) 0.5052(3) 0.27480(18) 0.0622(12) Uani 1 1 d .
H13A H 0.1661 0.4578 0.2539 0.075 Uiso 1 1 calc R
H13B H 0.1048 0.5421 0.2470 0.075 Uiso 1 1 calc R
C14 C 0.0769(2) 0.4640(2) 0.31544(16) 0.0535(11) Uani 1 1 d .
H14A H 0.0375 0.4245 0.2949 0.064 Uiso 1 1 calc R
H14B H 0.1080 0.4270 0.3431 0.064 Uiso 1 1 calc R
C15 C -0.0174(3) 0.4986(3) 0.38733(17) 0.0674(13) Uani 1 1 d .
H15A H 0.0137 0.4520 0.4084 0.081 Uiso 1 1 calc R
H15B H -0.0675 0.4701 0.3708 0.081 Uiso 1 1 calc R
C16 C -0.0430(3) 0.5665(3) 0.42571(19) 0.0860(16) Uani 1 1 d .
H16A H -0.0899 0.5987 0.4076 0.103 Uiso 1 1 calc R
H16B H -0.0662 0.5356 0.4593 0.103 Uiso 1 1 calc R
C17 C -0.0171(3) 0.6887(3) 0.48720(17) 0.0597(12) Uani 1 1 d .
H17A H -0.0606 0.6594 0.5113 0.072 Uiso 1 1 calc R
C18 C -0.0535(2) 0.7748(3) 0.46268(16) 0.0547(11) Uani 1 1 d .
H18A H -0.1060 0.7606 0.4416 0.066 Uiso 1 1 calc R
C19 C -0.0252(2) 0.8801(2) 0.38880(16) 0.0512(11) Uani 1 1 d .
H19A H -0.0455 0.9303 0.4125 0.061 Uiso 1 1 calc R
H19B H -0.0728 0.8569 0.3664 0.061 Uiso 1 1 calc R
C20 C 0.0413(2) 0.9122(2) 0.35023(16) 0.0522(11) Uani 1 1 d .
H20A H 0.0219 0.9666 0.3302 0.063 Uiso 1 1 calc R
H20B H 0.0914 0.9283 0.3726 0.063 Uiso 1 1 calc R
C21 C 0.1233(2) 0.8743(2) 0.27023(16) 0.0488(10) Uani 1 1 d .
H21A H 0.1736 0.8956 0.2905 0.059 Uiso 1 1 calc R
H21B H 0.1007 0.9250 0.2478 0.059 Uiso 1 1 calc R
C22 C 0.1459(2) 0.7990(2) 0.23171(15) 0.0500(10) Uani 1 1 d .
H22A H 0.0949 0.7716 0.2157 0.060 Uiso 1 1 calc R
H22B H 0.1807 0.8214 0.2001 0.060 Uiso 1 1 calc R
C23 C 0.3109(2) 0.7052(2) 0.20136(15) 0.0540(11) Uani 1 1 d .
H23A H 0.3361 0.6582 0.1772 0.065 Uiso 1 1 calc R
H23B H 0.2943 0.7557 0.1766 0.065 Uiso 1 1 calc R
C24 C 0.3749(2) 0.7377(2) 0.24335(16) 0.0547(11) Uani 1 1 d .
H24A H 0.3513 0.7879 0.2656 0.066 Uiso 1 1 calc R
H24B H 0.4244 0.7602 0.2228 0.066 Uiso 1 1 calc R
C25 C 0.4010(2) 0.6627(2) 0.28317(16) 0.0554(11) Uani 1 1 d .
H25A H 0.4293 0.6147 0.2615 0.067 Uiso 1 1 calc R
H25B H 0.4408 0.6862 0.3116 0.067 Uiso 1 1 calc R
C26 C 0.3249(2) 0.6247(2) 0.31273(15) 0.0471(10) Uani 1 1 d .
H26A H 0.3419 0.5735 0.3368 0.056 Uiso 1 1 calc R
H26B H 0.3004 0.6712 0.3376 0.056 Uiso 1 1 calc R
C27 C 0.0579(3) 0.7060(3) 0.52291(18) 0.0605(12) Uani 1 1 d .
H27A H 0.1023 0.7335 0.4995 0.073 Uiso 1 1 calc R
H27B H 0.0793 0.6486 0.5382 0.073 Uiso 1 1 calc R
C28 C 0.0358(3) 0.7685(3) 0.57161(17) 0.0660(12) Uani 1 1 d .
H28A H -0.0061 0.7396 0.5964 0.079 Uiso 1 1 calc R
H28B H 0.0862 0.7809 0.5945 0.079 Uiso 1 1 calc R
C29 C 0.0012(3) 0.8553(3) 0.54850(17) 0.0655(12) Uani 1 1 d .
H29A H -0.0153 0.8947 0.5804 0.079 Uiso 1 1 calc R
H29B H 0.0451 0.8866 0.5266 0.079 Uiso 1 1 calc R
C30 C -0.0733(3) 0.8391(3) 0.51095(18) 0.0612(12) Uani 1 1 d .
H30A H -0.0924 0.8970 0.4950 0.073 Uiso 1 1 calc R
H30B H -0.1194 0.8141 0.5340 0.073 Uiso 1 1 calc R

loop_
_atom_site_aniso_label
_atom_site_aniso_U_11
_atom_site_aniso_U_22
_atom_site_aniso_U_33
_atom_site_aniso_U_23
_atom_site_aniso_U_13
_atom_site_aniso_U_12
K1 0.0632(6) 0.0280(4) 0.0570(5) -0.0020(4) 0.0184(5) -0.0070(4)
N1 0.044(2) 0.033(2) 0.048(2) 0.0076(17) 0.0028(17) 0.0014(16)
N2 0.049(2) 0.041(2) 0.045(2) -0.0009(17) 0.0029(19) 0.0024(17)
O1 0.102(2) 0.0464(16) 0.0468(17) 0.0005(14) 0.0019(17) -0.0026(16)
O2 0.0648(19) 0.0324(16) 0.0714(19) -0.0003(13) 0.0050(15) 0.0012(14)
O3 0.089(2) 0.0349(17) 0.0593(18) -0.0056(14) 0.0061(16) -0.0060(15)
O4 0.103(2) 0.0605(19) 0.0412(17) 0.0007(15) 0.0046(17) -0.0059(17)
C1 0.033(2) 0.029(2) 0.038(2) 0.0013(18) -0.0002(18) 0.0034(17)
C2 0.039(2) 0.030(2) 0.052(3) 0.008(2) -0.002(2) 0.0004(18)
C3 0.046(3) 0.044(3) 0.040(2) 0.0095(19) -0.002(2) 0.000(2)
C4 0.036(2) 0.032(2) 0.039(2) 0.0015(18) -0.0029(19) 0.0026(18)
C5 0.036(2) 0.030(2) 0.043(2) 0.0069(19) -0.003(2) 0.0005(18)
C6 0.039(2) 0.037(2) 0.038(2) 0.0101(19) -0.0043(19) 0.0024(19)
O11 0.0535(17) 0.0374(15) 0.0421(15) 0.0015(12) 0.0037(13) 0.0028(13)
O12 0.0584(18) 0.0322(15) 0.0650(19) -0.0056(13) 0.0099(16) -0.0110(13)
O13 0.074(2) 0.0335(16) 0.077(2) 0.0020(14) 0.0336(17) -0.0064(15)
O14 0.118(3) 0.060(2) 0.104(3) -0.0337(18) 0.069(2) -0.048(2)
O15 0.0380(15) 0.0424(15) 0.0594(17) 0.0019(13) 0.0058(13) -0.0015(13)
O16 0.0473(16) 0.0360(15) 0.0551(16) -0.0011(13) 0.0077(14) -0.0029(12)
C11 0.047(3) 0.048(2) 0.040(2) -0.0093(19) 0.004(2) -0.002(2)
C12 0.054(3) 0.026(2) 0.059(3) -0.0066(19) 0.011(2) 0.000(2)
C13 0.053(3) 0.062(3) 0.072(3) -0.031(2) 0.006(3) -0.015(2)
C14 0.054(3) 0.034(2) 0.073(3) -0.013(2) 0.006(2) -0.010(2)
C15 0.085(4) 0.049(3) 0.068(3) 0.001(2) 0.028(3) -0.019(2)
C16 0.077(4) 0.103(4) 0.078(4) -0.030(3) 0.028(3) -0.052(3)
C17 0.071(3) 0.042(3) 0.066(3) -0.006(2) 0.036(3) -0.015(2)
C18 0.040(3) 0.061(3) 0.063(3) -0.001(2) 0.012(2) -0.009(2)
C19 0.047(3) 0.047(3) 0.060(3) -0.009(2) 0.005(2) 0.006(2)
C20 0.059(3) 0.032(2) 0.065(3) 0.001(2) 0.002(2) 0.003(2)
C21 0.048(3) 0.037(2) 0.062(3) 0.015(2) 0.007(2) -0.001(2)
C22 0.047(3) 0.059(3) 0.044(2) 0.011(2) 0.001(2) -0.001(2)
C23 0.063(3) 0.053(3) 0.047(3) 0.007(2) 0.008(2) 0.005(2)
C24 0.051(3) 0.049(2) 0.064(3) 0.006(2) 0.007(2) -0.008(2)
C25 0.054(3) 0.052(3) 0.060(3) -0.002(2) -0.002(2) -0.001(2)
C26 0.058(3) 0.032(2) 0.051(3) 0.0030(18) 0.005(2) 0.001(2)
C27 0.061(3) 0.047(3) 0.074(3) 0.010(2) 0.015(3) 0.005(2)
C28 0.065(3) 0.072(3) 0.061(3) 0.004(3) 0.015(2) 0.002(3)
C29 0.079(3) 0.052(3) 0.065(3) -0.012(2) 0.025(3) -0.001(3)
C30 0.051(3) 0.052(3) 0.081(3) 0.001(2) 0.023(3) 0.009(2)

loop_
_atom_type_symbol
_atom_type_description
_atom_type_scat_dispersion_real
_atom_type_scat_dispersion_imag
_atom_type_scat_source
C C 0.0033 0.0016 'International Tables Vol C Tables 4.2.6.8 and 6.1.1.4'
H H 0.0000 0.0000 'International Tables Vol C Tables 4.2.6.8 and 6.1.1.4'
N N 0.0061 0.0033 'International Tables Vol C Tables 4.2.6.8 and 6.1.1.4'
O O 0.0106 0.0060 'International Tables Vol C Tables 4.2.6.8 and 6.1.1.4'
K K 0.2009 0.2494 'International Tables Vol C Tables 4.2.6.8 and 6.1.1.4'

loop_
_geom_angle_atom_site_label_1
_geom_angle_atom_site_label_2
_geom_angle_atom_site_label_3
_geom_angle
O2 K1 O11 101.88(8)
O2 K1 O14 96.12(10)
O11 K1 O14 161.67(9)
O2 K1 O16 108.76(8)
O11 K1 O16 62.71(7)
O14 K1 O16 114.54(9)
O2 K1 O12 103.03(8)
O11 K1 O12 60.86(7)
O14 K1 O12 111.75(8)
O16 K1 O12 119.22(8)
O2 K1 O13 133.24(8)
O11 K1 O13 103.81(8)
O14 K1 O13 60.30(8)
O16 K1 O13 117.66(8)
O12 K1 O13 59.17(8)
O2 K1 O15 87.78(8)
O11 K1 O15 123.86(7)
O14 K1 O15 59.81(8)
O16 K1 O15 61.84(7)
O12 K1 O15 167.35(8)
O13 K1 O15 108.58(8)
O2 K1 O1 42.57(7)
O11 K1 O1 67.80(7)
O14 K1 O1 129.80(9)
O16 K1 O1 70.84(7)
O12 K1 O1 105.86(8)
O13 K1 O1 164.74(8)
O15 K1 O1 86.53(7)
O1 N1 O2 120.1(3)
O1 N1 C1 120.9(3)
O2 N1 C1 118.9(3)
O4 N2 O3 121.3(3)
O4 N2 C4 119.8(3)
O3 N2 C4 118.8(3)
N1 O1 K1 79.88(19)
N1 O2 K1 101.8(2)
N1 C1 C2 120.2(3)
N1 C1 C6 119.4(3)
C2 C1 C6 120.3(3)
C3 C2 C1 120.3(3)
C3 C2 H2A 119.8
C1 C2 H2A 119.8
C2 C3 C4 119.5(3)
C2 C3 H3A 120.3
C4 C3 H3A 120.3
C5 C4 C3 120.4(3)
C5 C4 N2 120.9(3)
C3 C4 N2 118.6(3)
C6 C5 C4 120.3(3)
C6 C5 H5A 119.8
C4 C5 H5A 119.8
C5 C6 C1 119.1(3)
C5 C6 H6A 120.4
C1 C6 H6A 120.4
C22 O11 C11 114.3(3)
C22 O11 K1 113.38(19)
C11 O11 K1 122.22(19)
C13 O12 C12 115.4(3)
C13 O12 K1 113.3(2)
C12 O12 K1 110.65(18)
C14 O13 C15 113.6(3)
C14 O13 K1 117.3(2)
C15 O13 K1 116.0(2)
C16 O14 C17 120.9(3)
C16 O14 K1 115.3(3)
C17 O14 K1 115.1(2)
C19 O15 C18 113.1(3)
C19 O15 K1 112.93(19)
C18 O15 K1 120.1(2)
C20 O16 C21 112.7(3)
C20 O16 K1 109.8(2)
C21 O16 K1 110.31(18)
O11 C11 C23 112.2(3)
O11 C11 C12 106.4(3)
C23 C11 C12 109.2(3)
O11 C11 H11A 109.6
C23 C11 H11A 109.6
C12 C11 H11A 109.6
O12 C12 C26 105.9(3)
O12 C12 C11 113.5(3)
C26 C12 C11 112.4(3)
O12 C12 H12A 108.3
C26 C12 H12A 108.3
C11 C12 H12A 108.3
O12 C13 C14 109.4(3)
O12 C13 H13A 109.8
C14 C13 H13A 109.8
O12 C13 H13B 109.8
C14 C13 H13B 109.8
H13A C13 H13B 108.2
O13 C14 C13 109.7(3)
O13 C14 H14A 109.7
C13 C14 H14A 109.7
O13 C14 H14B 109.7
C13 C14 H14B 109.7
H14A C14 H14B 108.2
O13 C15 C16 113.2(3)
O13 C15 H15A 108.9
C16 C15 H15A 108.9
O13 C15 H15B 108.9
C16 C15 H15B 108.9
H15A C15 H15B 107.8
O14 C16 C15 122.0(4)
O14 C16 H16A 106.8
C15 C16 H16A 106.8
O14 C16 H16B 106.8
C15 C16 H16B 106.8
H16A C16 H16B 106.7
O14 C17 C27 106.7(4)
O14 C17 C18 112.5(3)
C27 C17 C18 112.2(3)
O14 C17 H17A 108.4
C27 C17 H17A 108.4
C18 C17 H17A 108.4
O15 C18 C30 112.5(3)
O15 C18 C17 107.2(3)
C30 C18 C17 109.0(3)
O15 C18 H18A 109.4
C30 C18 H18A 109.4
C17 C18 H18A 109.4
O15 C19 C20 109.3(3)
O15 C19 H19A 109.8
C20 C19 H19A 109.8
O15 C19 H19B 109.8
C20 C19 H19B 109.8
H19A C19 H19B 108.3
O16 C20 C19 110.6(3)
O16 C20 H20A 109.5
C19 C20 H20A 109.5
O16 C20 H20B 109.5
C19 C20 H20B 109.5
H20A C20 H20B 108.1
O16 C21 C22 109.7(3)
O16 C21 H21A 109.7
C22 C21 H21A 109.7
O16 C21 H21B 109.7
C22 C21 H21B 109.7
H21A C21 H21B 108.2
O11 C22 C21 107.9(3)
O11 C22 H22A 110.1
C21 C22 H22A 110.1
O11 C22 H22B 110.1
C21 C22 H22B 110.1
H22A C22 H22B 108.4
C24 C23 C11 112.1(3)
C24 C23 H23A 109.2
C11 C23 H23A 109.2
C24 C23 H23B 109.2
C11 C23 H23B 109.2
H23A C23 H23B 107.9
C23 C24 C25 111.0(3)
C23 C24 H24A 109.4
C25 C24 H24A 109.4
C23 C24 H24B 109.4
C25 C24 H24B 109.4
H24A C24 H24B 108.0
C26 C25 C24 109.7(3)
C26 C25 H25A 109.7
C24 C25 H25A 109.7
C26 C25 H25B 109.7
C24 C25 H25B 109.7
H25A C25 H25B 108.2
C12 C26 C25 111.6(3)
C12 C26 H26A 109.3
C25 C26 H26A 109.3
C12 C26 H26B 109.3
C25 C26 H26B 109.3
H26A C26 H26B 108.0
C17 C27 C28 110.2(3)
C17 C27 H27A 109.6
C28 C27 H27A 109.6
C17 C27 H27B 109.6
C28 C27 H27B 109.6
H27A C27 H27B 108.1
C29 C28 C27 109.7(3)
C29 C28 H28A 109.7
C27 C28 H28A 109.7
C29 C28 H28B 109.7
C27 C28 H28B 109.7
H28A C28 H28B 108.2
C30 C29 C28 111.5(4)
C30 C29 H29A 109.3
C28 C29 H29A 109.3
C30 C29 H29B 109.3
C28 C29 H29B 109.3
H29A C29 H29B 108.0
C29 C30 C18 112.1(3)
C29 C30 H30A 109.2
C18 C30 H30A 109.2
C29 C30 H30B 109.2
C18 C30 H30B 109.2
H30A C30 H30B 107.9

loop_
_geom_bond_atom_site_label_1
_geom_bond_atom_site_label_2
_geom_bond_distance
K1 O2 2.699(3)
K1 O11 2.740(2)
K1 O14 2.745(3)
K1 O16 2.753(2)
K1 O12 2.754(2)
K1 O13 2.826(3)
K1 O15 2.842(2)
K1 O1 3.189(3)
N1 O1 1.245(3)
N1 O2 1.277(3)
N1 C1 1.386(4)
N2 O4 1.244(3)
N2 O3 1.253(3)
N2 C4 1.410(4)
C1 C2 1.391(4)
C1 C6 1.410(4)
C2 C3 1.359(4)
C2 H2A 0.9500
C3 C4 1.402(4)
C3 H3A 0.9500
C4 C5 1.392(4)
C5 C6 1.363(4)
C5 H5A 0.9500
C6 H6A 0.9500
O11 C22 1.429(4)
O11 C11 1.446(4)
O12 C13 1.391(4)
O12 C12 1.436(4)
O13 C14 1.392(4)
O13 C15 1.394(4)
O14 C16 1.288(4)
O14 C17 1.432(4)
O15 C19 1.425(4)
O15 C18 1.439(4)
O16 C20 1.422(4)
O16 C21 1.426(4)
C11 C23 1.517(5)
C11 C12 1.519(5)
C11 H11A 1.0000
C12 C26 1.508(5)
C12 H12A 1.0000
C13 C14 1.481(5)
C13 H13A 0.9900
C13 H13B 0.9900
C14 H14A 0.9900
C14 H14B 0.9900
C15 C16 1.419(5)
C15 H15A 0.9900
C15 H15B 0.9900
C16 H16A 0.9900
C16 H16B 0.9900
C17 C27 1.491(5)
C17 C18 1.526(5)
C17 H17A 1.0000
C18 C30 1.523(5)
C18 H18A 1.0000
C19 C20 1.482(5)
C19 H19A 0.9900
C19 H19B 0.9900
C20 H20A 0.9900
C20 H20B 0.9900
C21 C22 1.490(5)
C21 H21A 0.9900
C21 H21B 0.9900
C22 H22A 0.9900
C22 H22B 0.9900
C23 C24 1.507(5)
C23 H23A 0.9900
C23 H23B 0.9900
C24 C25 1.520(5)
C24 H24A 0.9900
C24 H24B 0.9900
C25 C26 1.515(5)
C25 H25A 0.9900
C25 H25B 0.9900
C26 H26A 0.9900
C26 H26B 0.9900
C27 C28 1.523(5)
C27 H27A 0.9900
C27 H27B 0.9900
C28 C29 1.510(5)
C28 H28A 0.9900
C28 H28B 0.9900
C29 C30 1.507(5)
C29 H29A 0.9900
C29 H29B 0.9900
C30 H30A 0.9900
C30 H30B 0.9900
